data_4067101
loop_
_publ_author_name
'Michel, Reent'
'Herbst-Irmer, Regine'
'Stalke, Dietmar'

_publ_contact_author 'Prof. Dr. D. Stalke'
_publ_section_title
;
 Unprecedented CpLi Ammoniacates
;
_journal_issue 23
_journal_name_full Organometallics
_journal_page_first 6169
_journal_paper_doi 10.1021/om100831v
_journal_volume 29
_journal_year 2010
_chemical_formula_sum 'C10 H19 Li2 N3'
_chemical_formula_weight 195.16
_chemical_name_systematic
; 
 ? 
;
_space_group_IT_number 59
_symmetry_cell_setting orthorhombic
_symmetry_space_group_name_Hall '-P 2ab 2a'
_symmetry_space_group_name_H-M 'P m m n :2'
_atom_sites_solution_hydrogens geom
_atom_sites_solution_primary direct
_atom_sites_solution_secondary difmap
_audit_creation_method SHELXL-97
_cell_angle_alpha 90.00
_cell_angle_beta 90.00
_cell_angle_gamma 90.00
_cell_formula_units_Z 2
_cell_length_a 9.469(2)
_cell_length_b 10.559(3)
_cell_length_c 6.180(2)
_cell_measurement_reflns_used 2783
_cell_measurement_temperature 100(2)
_cell_measurement_theta_max 27.195
_cell_measurement_theta_min 2.890
_cell_volume 617.9(3)
_computing_cell_refinement 'SAINT V7.46A'
_computing_data_collection 'APEX2 v2009.3-0'
_computing_data_reduction 'SAINT V7.46A'
_computing_structure_refinement 'SHELXL-97 (Sheldrick, 2008)'
_computing_structure_solution 'SHELXS-97 (Sheldrick, 2008)'
_diffrn_ambient_temperature 100(2)
_diffrn_measured_fraction_theta_full 0.999
_diffrn_measured_fraction_theta_max 0.999
_diffrn_measurement_device_type 'Bruker TXS with APEX II detector'
_diffrn_measurement_method 'omega scans'
_diffrn_radiation_monochromator 'INCOATEC Helios mirror optics'
_diffrn_radiation_source 'Bruker TXS-Mo rotating anode'
_diffrn_radiation_type MoK\a
_diffrn_radiation_wavelength 0.71073
_diffrn_reflns_av_R_equivalents 0.0296
_diffrn_reflns_av_sigmaI/netI 0.0143
_diffrn_reflns_limit_h_max 12
_diffrn_reflns_limit_h_min -12
_diffrn_reflns_limit_k_max 13
_diffrn_reflns_limit_k_min -13
_diffrn_reflns_limit_l_max 7
_diffrn_reflns_limit_l_min -8
_diffrn_reflns_number 8041
_diffrn_reflns_theta_full 27.51
_diffrn_reflns_theta_max 27.51
_diffrn_reflns_theta_min 2.89
_exptl_absorpt_coefficient_mu 0.062
_exptl_absorpt_correction_T_max 0.7456
_exptl_absorpt_correction_T_min 0.6465
_exptl_absorpt_correction_type multi-scan
_exptl_absorpt_process_details 'SADABS, Sheldrick 2008'
_exptl_crystal_colour colourless
_exptl_crystal_density_diffrn 1.049
_exptl_crystal_density_method 'not measured'
_exptl_crystal_description block
_exptl_crystal_F_000 212
_exptl_crystal_size_max 0.22
_exptl_crystal_size_mid 0.08
_exptl_crystal_size_min 0.04
_refine_diff_density_max 0.329
_refine_diff_density_min -0.131
_refine_diff_density_rms 0.037
_refine_ls_extinction_method none
_refine_ls_goodness_of_fit_ref 1.121
_refine_ls_hydrogen_treatment mixed
_refine_ls_matrix_type full
_refine_ls_number_parameters 71
_refine_ls_number_reflns 790
_refine_ls_number_restraints 40
_refine_ls_restrained_S_all 1.110
_refine_ls_R_factor_all 0.0468
_refine_ls_R_factor_gt 0.0398
_refine_ls_shift/su_max 0.000
_refine_ls_shift/su_mean 0.000
_refine_ls_structure_factor_coef Fsqd
_refine_ls_weighting_details 'calc w=1/[\s^2^(Fo^2^)+(0.0571P)^2^+0.1425P] where P=(Fo^2^+2Fc^2^)/3'
_refine_ls_weighting_scheme calc
_refine_ls_wR_factor_gt 0.1094
_refine_ls_wR_factor_ref 0.1133
_reflns_number_gt 662
_reflns_number_total 790
_reflns_threshold_expression >2sigma(I)
_cod_data_source_file om100831v_si_003.cif
_cod_data_source_block pmmn
_cod_original_sg_symbol_H-M Pmmn
_cod_database_code 4067101

loop_
_symmetry_equiv_pos_as_xyz
'x, y, z'
'-x+1/2, -y+1/2, z'
'-x, y+1/2, -z'
'x+1/2, -y, -z'
'-x, -y, -z'
'x-1/2, y-1/2, -z'
'x, -y-1/2, z'
'-x-1/2, y, z'

loop_
_atom_site_label
_atom_site_type_symbol
_atom_site_fract_x
_atom_site_fract_y
_atom_site_fract_z
_atom_site_U_iso_or_equiv
_atom_site_adp_type
_atom_site_occupancy
_atom_site_symmetry_multiplicity
_atom_site_calc_flag
_atom_site_refinement_flags
_atom_site_disorder_assembly
_atom_site_disorder_group
Li2 Li 0.256(3) 0.6591(6) 0.5884(12) 0.041(2) Uani 0.25 1 d PD . -1
N2 N 0.2722(16) 0.7126(4) 0.2609(7) 0.046(3) Uani 0.25 1 d PD A -1
H2A H 0.222(9) 0.787(5) 0.226(5) 0.069 Uiso 0.25 1 d PD B -1
H2B H 0.236(7) 0.652(4) 0.162(4) 0.069 Uiso 0.25 1 d PD C -1
H2C H 0.367(3) 0.724(7) 0.214(6) 0.069 Uiso 0.25 1 d PD D -1
N1 N 0.07615(16) 0.7500 0.7113(2) 0.0349(4) Uani 1 2 d SD . .
H1A H 0.093(2) 0.8381(16) 0.742(4) 0.052 Uiso 0.50 1 d PD E -1
H1B H 0.048(2) 0.721(2) 0.851(3) 0.052 Uiso 0.50 1 d PD F -1
H1C H -0.0040(17) 0.748(3) 0.627(3) 0.052 Uiso 0.50 1 d PD G -1
C1 C 0.2500 0.42889(13) 0.5720(2) 0.0308(4) Uani 1 2 d S . .
H1 H 0.2500 0.4235 0.4186 0.037 Uiso 1 2 calc SR . .
C2 C 0.13007(11) 0.43358(9) 0.70556(17) 0.0272(3) Uani 1 1 d . . .
H2 H 0.0347 0.4315 0.6581 0.033 Uiso 1 1 calc R . .
C3 C 0.17544(10) 0.44189(8) 0.92111(16) 0.0242(3) Uani 1 1 d . . .
H3 H 0.1164 0.4467 1.0451 0.029 Uiso 1 1 calc R . .
Li1 Li 0.2500 0.2500 0.7834(6) 0.0249(7) Uani 1 4 d S . .

loop_
_atom_site_aniso_label
_atom_site_aniso_U_11
_atom_site_aniso_U_22
_atom_site_aniso_U_33
_atom_site_aniso_U_23
_atom_site_aniso_U_13
_atom_site_aniso_U_12
Li2 0.042(5) 0.033(3) 0.048(4) -0.012(3) 0.007(12) -0.014(11)
N2 0.062(9) 0.0268(17) 0.049(2) -0.0033(12) -0.007(3) 0.002(2)
N1 0.0404(8) 0.0206(6) 0.0437(8) 0.000 0.0012(7) 0.000
C1 0.0499(10) 0.0175(7) 0.0249(8) 0.0017(5) 0.000 0.000
C2 0.0298(6) 0.0170(5) 0.0347(6) -0.0010(4) -0.0088(5) 0.0050(4)
C3 0.0255(6) 0.0177(5) 0.0292(6) -0.0015(4) 0.0026(4) 0.0025(4)
Li1 0.0260(16) 0.0154(15) 0.0333(18) 0.000 0.000 0.000

loop_
_atom_type_symbol
_atom_type_description
_atom_type_scat_dispersion_real
_atom_type_scat_dispersion_imag
_atom_type_scat_source
C C 0.0033 0.0016 'International Tables Vol C Tables 4.2.6.8 and 6.1.1.4'
H H 0.0000 0.0000 'International Tables Vol C Tables 4.2.6.8 and 6.1.1.4'
Li Li -0.0003 0.0001 'International Tables Vol C Tables 4.2.6.8 and 6.1.1.4'
N N 0.0061 0.0033 'International Tables Vol C Tables 4.2.6.8 and 6.1.1.4'

loop_
_geom_angle_atom_site_label_1
_geom_angle_atom_site_label_2
_geom_angle_atom_site_label_3
_geom_angle
_geom_angle_site_symmetry_1
_geom_angle_site_symmetry_3
N1 Li2 N1 106.7(3) 2_565 .
N1 Li2 N2 100.2(9) 2_565 .
N1 Li2 N2 106.5(10) . .
N1 Li2 C1 120.8(11) 2_565 .
N1 Li2 C1 117.0(10) . .
N2 Li2 C1 103.3(3) . .
N1 Li2 C2 90.2(9) 2_565 8_655
N1 Li2 C2 128.9(6) . 8_655
N2 Li2 C2 117.6(7) . 8_655
C1 Li2 C2 31.08(17) . 8_655
N1 Li2 C2 131.0(7) 2_565 .
N1 Li2 C2 87.1(8) . .
N2 Li2 C2 121.0(6) . .
C1 Li2 C2 30.57(15) . .
C2 Li2 C2 49.03(13) 8_655 .
Li2 N1 Li2 57.2(9) 2_565 8_655
Li2 N1 Li2 55.8(4) 2_565 .
Li2 N1 Li2 55.8(4) 8_655 7_575
Li2 N1 Li2 54.5(7) . 7_575
C2 C1 C2 107.89(13) 8_655 .
C2 C1 Li1 72.23(8) 8_655 .
C2 C1 Li1 72.23(8) . .
C2 C1 Li2 87.7(6) 8_655 8_655
C2 C1 Li2 85.5(6) . 8_655
Li1 C1 Li2 142.9(2) . 8_655
C2 C1 Li2 85.5(6) 8_655 .
C2 C1 Li2 87.7(6) . .
Li1 C1 Li2 142.9(2) . .
C3 C2 C1 108.21(10) . .
C3 C2 Li1 72.69(10) . .
C1 C2 Li1 72.16(9) . .
C3 C2 Li2 94.4(2) . 8_655
C1 C2 Li2 63.4(5) . 8_655
Li1 C2 Li2 126.9(6) . 8_655
C3 C2 Li2 93.6(3) . .
C1 C2 Li2 61.8(4) . .
Li1 C2 Li2 124.7(6) . .
C2 C3 C3 107.84(6) . 8_655
C2 C3 Li1 71.85(9) . .
C3 C3 Li1 72.19(3) 8_655 .
C1 Li1 C1 110.67(17) . 2
C1 Li1 C2 125.09(14) . 7_565
C1 Li1 C2 35.61(4) 2 7_565
C1 Li1 C2 35.61(4) . 8_655
C1 Li1 C2 125.09(14) 2 8_655
C2 Li1 C2 155.83(19) 7_565 8_655
C1 Li1 C2 125.09(14) . 2
C1 Li1 C2 35.61(4) 2 2
C2 Li1 C2 59.24(6) 7_565 2
C2 Li1 C2 115.07(8) 8_655 2
C1 Li1 C2 35.61(4) . .
C1 Li1 C2 125.09(14) 2 .
C2 Li1 C2 115.07(8) 7_565 .
C2 Li1 C2 59.24(6) 8_655 .
C2 Li1 C2 155.83(19) 2 .
C1 Li1 C3 59.19(5) . .
C1 Li1 C3 158.70(10) 2 .
C2 Li1 C3 131.81(5) 7_565 .
C2 Li1 C3 59.19(4) 8_655 .
C2 Li1 C3 165.69(12) 2 .
C2 Li1 C3 35.45(4) . .
C1 Li1 C3 59.18(5) . 8_655
C1 Li1 C3 158.70(10) 2 8_655
C2 Li1 C3 165.69(12) 7_565 8_655
C2 Li1 C3 35.45(4) 8_655 8_655
C2 Li1 C3 131.81(5) 2 8_655
C2 Li1 C3 59.19(4) . 8_655
C3 Li1 C3 35.62(5) . 8_655
C1 Li1 C3 158.70(10) . 7_565
C1 Li1 C3 59.18(5) 2 7_565
C2 Li1 C3 35.45(4) 7_565 7_565
C2 Li1 C3 165.69(12) 8_655 7_565
C2 Li1 C3 59.19(4) 2 7_565
C2 Li1 C3 131.81(5) . 7_565
C3 Li1 C3 122.76(13) . 7_565
C3 Li1 C3 136.73(17) 8_655 7_565
C1 Li1 C3 158.70(10) . 2
C1 Li1 C3 59.18(5) 2 2
C2 Li1 C3 59.19(4) 7_565 2
C2 Li1 C3 131.81(5) 8_655 2
C2 Li1 C3 35.45(4) 2 2
C2 Li1 C3 165.69(12) . 2
C3 Li1 C3 136.73(17) . 2
C3 Li1 C3 122.76(13) 8_655 2
C3 Li1 C3 35.62(5) 7_565 2

loop_
_geom_bond_atom_site_label_1
_geom_bond_atom_site_label_2
_geom_bond_distance
_geom_bond_site_symmetry_2
Li2 N1 2.01(2) 2_565
Li2 N1 2.10(2) .
Li2 N2 2.107(9) .
Li2 C1 2.433(7) .
Li2 C2 2.713(15) 8_655
Li2 C2 2.760(13) .
N1 Li2 2.01(2) 2_565
N1 Li2 2.01(2) 8_655
N1 Li2 2.10(3) 7_575
C1 C2 1.4047(14) 8_655
C1 C2 1.4047(14) .
C1 Li1 2.297(2) .
C1 Li2 2.433(7) 8_655
C2 C3 1.4024(15) .
C2 Li1 2.2975(13) .
C2 Li2 2.713(15) 8_655
C3 C3 1.412(2) 8_655
C3 Li1 2.3082(17) .
Li1 C1 2.297(2) 2
Li1 C2 2.2975(13) 7_565
Li1 C2 2.2975(13) 8_655
Li1 C2 2.2975(13) 2
Li1 C3 2.3083(17) 8_655
Li1 C3 2.3083(17) 7_565
Li1 C3 2.3083(17) 2
